data_1562193
loop_
_publ_author_name
'Moetakef, Pouya'
'Larson, Amber M.'
'Hodges, Brenna C.'
'Zavalij, Peter'
'Gaskell, Karen J.'
'Piccoli, Philip M.'
'Rodriguez, Efrain E.'

_publ_section_title
;
 Synthesis and crystal chemistry of microporous titanates K (Ti,M)8O16
 where M=Sc--Ni
;
_journal_name_full 'Journal of Solid State Chemistry'
_journal_page_first 45
_journal_page_last 53
_journal_paper_doi 10.1016/j.jssc.2014.08.012
_journal_volume 220
_journal_year 2014
_chemical_compound_source Synthesized
_chemical_formula_sum 'K1.4 Mn1.36 O16 Ti6.64'
_chemical_formula_weight 703.24
_space_group_crystal_system tetragonal
_space_group_IT_number 87
_space_group_name_Hall '-I 4'
_space_group_name_H-M_alt 'I 4/m'
_space_group_ssg_IT_number 87
_symmetry_cell_setting tetragonal
_symmetry_Int_Tables_number 87
_symmetry_space_group_name_H-M 'I 4/m'
_cell_angle_alpha 90
_cell_angle_beta 90
_cell_angle_gamma 90
_cell_formula_units_Z 1
_cell_length_a 10.185483(60)
_cell_length_b 10.185483(60)
_cell_length_c 2.953156(21)
_cell_measurement_temperature 300
_cell_volume 306.372(3)
_computing_cell_refinement 'Bruker AXS TOPAS 4.2'
_computing_structure_refinement 'Bruker AXS TOPAS 4.2'
_diffrn_ambient_temperature 300
_diffrn_measurement_device_type 'Bruker D8'
_diffrn_radiation_probe x-ray
_diffrn_radiation_type 'Cu K\a'
_diffrn_radiation_wavelength 1.5418
_diffrn_reflns_limit_h_max 12
_diffrn_reflns_limit_h_min 0
_diffrn_reflns_limit_k_max 12
_diffrn_reflns_limit_k_min 0
_diffrn_reflns_limit_l_max 3
_diffrn_reflns_limit_l_min 0
_diffrn_source 'Sealed X-ray tube'
_exptl_absorpt_coefficient_mu 51.257
_exptl_crystal_colour Black
_exptl_crystal_density_diffrn 3.812
_pd_char_colour Black
_pd_meas_2theta_range_inc 0.0092
_pd_meas_2theta_range_max 140
_pd_meas_2theta_range_min 7
_pd_meas_number_of_points 14449
_pd_proc_2theta_range_inc 0.0092
_pd_proc_2theta_range_max 140
_pd_proc_2theta_range_min 7
_pd_proc_ls_background_function
;   One on X                                 126120(400)
   Chebychev polynomial, Coefficient  0      -2653(12)
                                      1      3484(15)
                                      2      -1809.4(95)
                                      3      948.8(56)
                                      4      -444.1(34)
                                      5      176.5(17)
                                      6      -61.8(10)
;
_pd_proc_ls_prof_R_factor 4.07
_pd_proc_ls_prof_wR_expected 3.27
_pd_proc_ls_prof_wR_factor 5.27
_refine_ls_goodness_of_fit_all 1.61
_refine_ls_number_constraints 6
_refine_ls_number_parameters 23
_refine_ls_R_I_factor 1.810
_cod_data_source_file JSSC-2014-220-45-1.cif
_cod_data_source_block KTMO
_cod_depositor_comments
;
The following automatic conversions were performed:

data item '_geom_angle_publ_flag' value 'N' was changed to 'n' in
accordance with the built-in table derived from the CIF Core
dictionary named 'cif_core.dic' version 2.4.5 last updated on
2014-11-21 (20 times).

data item '_geom_bond_publ_flag' value 'N' was changed to 'n' in
accordance with the built-in table derived from the CIF Core
dictionary named 'cif_core.dic' version 2.4.5 last updated on
2014-11-21 (12 times).

Automatic conversion script
Id: cif_fix_values 8369 2020-08-20 11:38:08Z andrius 
;
_cod_original_cell_volume 306.3724(43)
_cod_original_sg_symbol_H-M I4/m
_cod_original_formula_sum 'K1.40 Mn1.36 O16 Ti6.64'
_cod_database_code 1562193

loop_
_symmetry_equiv_pos_as_xyz
'x, y, z'
'-x, -y, z'
'-y, x, z'
'y, -x, z'
'x+1/2, y+1/2, z+1/2'
'-x+1/2, -y+1/2, z+1/2'
'-y+1/2, x+1/2, z+1/2'
'y+1/2, -x+1/2, z+1/2'
'-x, -y, -z'
'x, y, -z'
'y, -x, -z'
'-y, x, -z'
'-x+1/2, -y+1/2, -z+1/2'
'x+1/2, y+1/2, -z+1/2'
'y+1/2, -x+1/2, -z+1/2'
'-y+1/2, x+1/2, -z+1/2'

loop_
_atom_site_label
_atom_site_type_symbol
_atom_site_symmetry_multiplicity
_atom_site_fract_x
_atom_site_fract_y
_atom_site_fract_z
_atom_site_occupancy
_atom_site_B_iso_or_equiv
Ti1 Ti 8 0.647793(93) 0.16914(11) 0 0.83 0.612(14)
Mn1 Mn 8 0.647793(93) 0.16914(11) 0 0.17 0.612(14)
O1 O 8 0.66166(29) 0.04360(30) 0.5 1 0.612(14)
O2 O 8 0.65416(32) 0.29647(25) 0.5 1 0.612(14)
K1 K 4 0.5 0.5 0.1390(79) 0.328(28) 0.612(14)
K2 K 2 0.5 0.5 0 0.043(56) 0.612(14)

loop_
_geom_angle_atom_site_label_1
_geom_angle_atom_site_label_2
_geom_angle_atom_site_label_3
_geom_angle
_geom_angle_publ_flag
Ti1 O1 O2 49.10(7) n
Ti1 O1 K1 38.3(3) n
Ti1 O1 K2 34.01(6) n
Ti1 O2 O1 48.82(7) n
Ti1 O2 K1 100.6(4) n
Ti1 O2 K2 93.96(6) n
Ti1 K1 O1 19.09(10) n
Ti1 K1 O2 31.37(8) n
Ti1 K1 K2 83.7(4) n
Ti1 K2 O1 17.27(1) n
Ti1 K2 O2 32.11(4) n
Ti1 K2 K1 90.0 n
K1 O1 O2 21.48(16) n
K1 O1 K2 4.5(3) n
K1 O2 O1 138.9(2) n
K1 O2 K2 7.3(4) n
K1 K2 O1 73.33(1) n
K1 K2 O2 60.41(3) n
K2 O1 O2 24.21(6) n
K2 O2 O1 135.10(10) n

loop_
_geom_bond_atom_site_label_1
_geom_bond_atom_site_label_2
_geom_bond_distance
_geom_bond_publ_flag
Ti1 O1 1.958(2) n
Ti1 O2 1.967(2) n
O1 Ti1 1.958(2) n
O1 O2 2.577(4) n
O2 Ti1 1.967(2) n
O2 O1 2.577(4) n
O2 K1 2.811(9) n
O2 K2 2.991(3) n
K1 K2 0.41(2) n
K1 O2 2.811(9) n
K2 K1 0.41(2) n
K2 O2 2.991(3) n
